data_1514335
loop_
_publ_author_name
'Fang, Tao'
'Tan, Qitao'
'Ding, Zhengwei'
'Liu, Bingxin'
'Xu, Bin'

_publ_section_title
;
 Pd-Catalyzed Oxidative Annulation of Hydrazides with Isocyanides:
 Synthesis of 2-Amino-1,3,4-oxadiazoles.
;
_journal_issue 9
_journal_name_full 'Organic letters'
_journal_page_first 2342
_journal_page_last 2345
_journal_paper_doi 10.1021/ol5006449
_journal_volume 16
_journal_year 2014
_chemical_formula_moiety 'C18 H19 N3 O'
_chemical_formula_sum 'C18 H19 N3 O'
_chemical_formula_weight 293.36
_chemical_name_systematic
;
 ?
;
_space_group_IT_number 12
_symmetry_cell_setting monoclinic
_symmetry_space_group_name_Hall '-C 2y'
_symmetry_space_group_name_H-M 'C 1 2/m 1'
_atom_sites_solution_hydrogens geom
_atom_sites_solution_primary direct
_atom_sites_solution_secondary difmap
_audit_creation_method SHELXL-97
_cell_angle_alpha 90.00
_cell_angle_beta 104.354(2)
_cell_angle_gamma 90.00
_cell_formula_units_Z 4
_cell_length_a 19.276(4)
_cell_length_b 6.8223(14)
_cell_length_c 13.030(3)
_cell_measurement_temperature 293(2)
_cell_volume 1660.0(6)
_computing_structure_refinement 'SHELXL-97 (Sheldrick, 1997)'
_diffrn_ambient_temperature 293(2)
_diffrn_measured_fraction_theta_full 0.992
_diffrn_measured_fraction_theta_max 0.992
_diffrn_radiation_monochromator graphite
_diffrn_radiation_source 'fine-focus sealed tube'
_diffrn_radiation_type MoK\a
_diffrn_radiation_wavelength 0.71073
_diffrn_reflns_av_R_equivalents 0.0195
_diffrn_reflns_av_sigmaI/netI 0.0215
_diffrn_reflns_limit_h_max 24
_diffrn_reflns_limit_h_min -24
_diffrn_reflns_limit_k_max 8
_diffrn_reflns_limit_k_min -8
_diffrn_reflns_limit_l_max 16
_diffrn_reflns_limit_l_min -11
_diffrn_reflns_number 5214
_diffrn_reflns_theta_full 27.51
_diffrn_reflns_theta_max 27.51
_diffrn_reflns_theta_min 2.18
_exptl_absorpt_coefficient_mu 0.075
_exptl_crystal_density_diffrn 1.174
_exptl_crystal_density_method 'not measured'
_exptl_crystal_F_000 624
_refine_diff_density_max 0.225
_refine_diff_density_min -0.155
_refine_diff_density_rms 0.032
_refine_ls_extinction_coef 0.0059(14)
_refine_ls_extinction_expression Fc^*^=kFc[1+0.001xFc^2^\l^3^/sin(2\q)]^-1/4^
_refine_ls_extinction_method SHELXL
_refine_ls_goodness_of_fit_ref 1.035
_refine_ls_hydrogen_treatment none
_refine_ls_matrix_type full
_refine_ls_number_parameters 131
_refine_ls_number_reflns 2050
_refine_ls_number_restraints 0
_refine_ls_restrained_S_all 1.035
_refine_ls_R_factor_all 0.0699
_refine_ls_R_factor_gt 0.0506
_refine_ls_shift/su_max 0.000
_refine_ls_shift/su_mean 0.000
_refine_ls_structure_factor_coef Fsqd
_refine_ls_weighting_details 'calc w=1/[\s^2^(Fo^2^)+(0.0831P)^2^+0.4041P] where P=(Fo^2^+2Fc^2^)/3'
_refine_ls_weighting_scheme calc
_refine_ls_wR_factor_gt 0.1421
_refine_ls_wR_factor_ref 0.1571
_reflns_number_gt 1454
_reflns_number_total 2050
_reflns_threshold_expression >2sigma(I)
_cod_data_source_file ol5006449_si_002.cif
_cod_data_source_block ft31
_cod_depositor_comments 'Adding full bibliography for 1514335.cif.'
_cod_original_cell_volume 1660.1(6)
_cod_original_sg_symbol_H-M 'c 2/m'
_cod_database_code 1514335

loop_
_symmetry_equiv_pos_as_xyz
'x, y, z'
'-x, y, -z'
'x+1/2, y+1/2, z'
'-x+1/2, y+1/2, -z'
'-x, -y, -z'
'x, -y, z'
'-x+1/2, -y+1/2, -z'
'x+1/2, -y+1/2, z'

loop_
_atom_site_label
_atom_site_type_symbol
_atom_site_fract_x
_atom_site_fract_y
_atom_site_fract_z
_atom_site_U_iso_or_equiv
_atom_site_adp_type
_atom_site_occupancy
_atom_site_symmetry_multiplicity
_atom_site_calc_flag
_atom_site_refinement_flags
C15 C 0.38649(15) 0.0000 0.9480(2) 0.0862(9) Uani 1 2 d S
H15 H 0.4362 0.0000 0.9611 0.103 Uiso 1 2 calc SR
C25 C -0.02201(15) 0.0000 1.1546(3) 0.1295(18) Uani 1 2 d S
H25 H -0.0620 0.0000 1.0974 0.155 Uiso 1 2 calc SR
O1 O 0.28767(7) 0.0000 1.20161(11) 0.0518(4) Uani 1 2 d S
N2 N 0.17893(9) 0.0000 1.09281(13) 0.0522(5) Uani 1 2 d S
N1 N 0.17350(9) 0.0000 1.19717(13) 0.0528(5) Uani 1 2 d S
C1 C 0.24601(11) 0.0000 1.09963(16) 0.0476(5) Uani 1 2 d S
C2 C 0.24026(11) 0.0000 1.26688(16) 0.0479(5) Uani 1 2 d S
N31 N 0.25583(9) 0.0000 1.36646(13) 0.0544(5) Uani 1 2 d S
C11 C 0.28132(11) 0.0000 1.01275(16) 0.0490(5) Uani 1 2 d S
C21 C 0.10504(11) 0.0000 1.21836(17) 0.0528(6) Uani 1 2 d S
C24 C -0.03057(14) 0.0000 1.2541(2) 0.0804(9) Uani 1 2 d S
H24 H -0.0761 0.0000 1.2665 0.096 Uiso 1 2 calc SR
C12 C 0.24062(12) 0.0000 0.90880(18) 0.0573(6) Uani 1 2 d S
H12 H 0.1909 0.0000 0.8950 0.069 Uiso 1 2 calc SR
C13 C 0.27296(15) 0.0000 0.82608(19) 0.0655(7) Uani 1 2 d S
H13 H 0.2452 0.0000 0.7566 0.079 Uiso 1 2 calc SR
C31 C 0.33030(12) 0.0000 1.43103(17) 0.0581(6) Uani 1 2 d S
C33 C 0.32516(15) 0.0000 1.54627(19) 0.0759(8) Uani 1 2 d S
H33A H 0.3725 0.0000 1.5925 0.114 Uiso 1 2 calc SR
H33B H 0.2999 -0.1149 1.5593 0.114 Uiso 0.50 1 calc PR
H33C H 0.2999 0.1149 1.5593 0.114 Uiso 0.50 1 calc PR
C22 C 0.09648(14) 0.0000 1.3196(2) 0.0711(7) Uani 1 2 d S
H22 H 0.1363 0.0000 1.3770 0.085 Uiso 1 2 calc SR
C16 C 0.35487(13) 0.0000 1.0320(2) 0.0699(7) Uani 1 2 d S
H16 H 0.3830 0.0000 1.1012 0.084 Uiso 1 2 calc SR
C32 C 0.36921(10) 0.1839(3) 1.41066(16) 0.0852(7) Uani 1 1 d .
H32A H 0.4178 0.1803 1.4526 0.128 Uiso 1 1 calc R
H32B H 0.3455 0.2971 1.4295 0.128 Uiso 1 1 calc R
H32C H 0.3690 0.1904 1.3370 0.128 Uiso 1 1 calc R
C26 C 0.04577(14) 0.0000 1.1368(2) 0.1189(16) Uani 1 2 d S
H26 H 0.0507 0.0000 1.0676 0.143 Uiso 1 2 calc SR
C14 C 0.34627(16) 0.0000 0.8461(2) 0.0747(8) Uani 1 2 d S
H14 H 0.3684 0.0000 0.7903 0.090 Uiso 1 2 calc SR
C23 C 0.02881(15) 0.0000 1.3358(2) 0.0852(9) Uani 1 2 d S
H23 H 0.0235 0.0000 1.4049 0.102 Uiso 1 2 calc SR

loop_
_atom_site_aniso_label
_atom_site_aniso_U_11
_atom_site_aniso_U_22
_atom_site_aniso_U_33
_atom_site_aniso_U_23
_atom_site_aniso_U_13
_atom_site_aniso_U_12
C15 0.0566(15) 0.137(3) 0.0719(19) 0.000 0.0283(14) 0.000
C25 0.0461(15) 0.276(6) 0.0646(19) 0.000 0.0106(14) 0.000
O1 0.0449(8) 0.0683(10) 0.0415(8) 0.000 0.0093(6) 0.000
N2 0.0475(10) 0.0707(12) 0.0387(10) 0.000 0.0111(7) 0.000
N1 0.0452(9) 0.0734(12) 0.0397(10) 0.000 0.0106(7) 0.000
C1 0.0456(11) 0.0570(12) 0.0385(11) 0.000 0.0072(8) 0.000
C2 0.0472(11) 0.0545(12) 0.0427(11) 0.000 0.0127(9) 0.000
N31 0.0513(10) 0.0682(12) 0.0420(10) 0.000 0.0082(8) 0.000
C11 0.0495(11) 0.0543(12) 0.0446(12) 0.000 0.0140(9) 0.000
C21 0.0470(11) 0.0652(14) 0.0479(12) 0.000 0.0149(9) 0.000
C24 0.0520(14) 0.122(2) 0.0727(18) 0.000 0.0252(13) 0.000
C12 0.0535(12) 0.0697(15) 0.0479(13) 0.000 0.0108(10) 0.000
C13 0.0784(17) 0.0724(16) 0.0469(13) 0.000 0.0178(12) 0.000
C31 0.0519(12) 0.0752(16) 0.0434(12) 0.000 0.0046(9) 0.000
C33 0.0733(16) 0.102(2) 0.0462(14) 0.000 0.0032(12) 0.000
C22 0.0538(13) 0.109(2) 0.0512(14) 0.000 0.0146(11) 0.000
C16 0.0521(13) 0.105(2) 0.0526(14) 0.000 0.0128(11) 0.000
C32 0.0769(12) 0.1039(17) 0.0664(12) 0.0022(11) 0.0014(9) -0.0292(11)
C26 0.0492(15) 0.259(5) 0.0497(16) 0.000 0.0139(12) 0.000
C14 0.0830(18) 0.092(2) 0.0596(16) 0.000 0.0366(14) 0.000
C23 0.0659(16) 0.137(3) 0.0591(16) 0.000 0.0280(13) 0.000

loop_
_atom_type_symbol
_atom_type_description
_atom_type_scat_dispersion_real
_atom_type_scat_dispersion_imag
_atom_type_scat_source
C C 0.0033 0.0016 'International Tables Vol C Tables 4.2.6.8 and 6.1.1.4'
H H 0.0000 0.0000 'International Tables Vol C Tables 4.2.6.8 and 6.1.1.4'
N N 0.0061 0.0033 'International Tables Vol C Tables 4.2.6.8 and 6.1.1.4'
O O 0.0106 0.0060 'International Tables Vol C Tables 4.2.6.8 and 6.1.1.4'

loop_
_geom_angle_atom_site_label_1
_geom_angle_atom_site_label_2
_geom_angle_atom_site_label_3
_geom_angle
_geom_angle_site_symmetry_1
_geom_angle_site_symmetry_3
C14 C15 C16 121.2(3) . .
C14 C15 H15 119.4 . .
C16 C15 H15 119.4 . .
C24 C25 C26 120.5(3) . .
C24 C25 H25 119.7 . .
C26 C25 H25 119.7 . .
C1 O1 C2 106.03(15) . .
C1 N2 N1 104.67(16) . .
C2 N1 N2 111.11(17) . .
C2 N1 C21 129.44(18) . .
N2 N1 C21 119.45(17) . .
N2 C1 O1 114.07(18) . .
N2 C1 C11 127.36(19) . .
O1 C1 C11 118.57(18) . .
N31 C2 N1 128.7(2) . .
N31 C2 O1 127.21(19) . .
N1 C2 O1 104.12(16) . .
C2 N31 C31 122.61(19) . .
C16 C11 C12 119.0(2) . .
C16 C11 C1 121.1(2) . .
C12 C11 C1 119.89(19) . .
C26 C21 C22 118.5(2) . .
C26 C21 N1 119.6(2) . .
C22 C21 N1 122.0(2) . .
C25 C24 C23 118.3(3) . .
C25 C24 H24 120.8 . .
C23 C24 H24 120.8 . .
C13 C12 C11 120.7(2) . .
C13 C12 H12 119.7 . .
C11 C12 H12 119.7 . .
C14 C13 C12 119.9(2) . .
C14 C13 H13 120.1 . .
C12 C13 H13 120.1 . .
N31 C31 C32 110.73(12) . .
N31 C31 C32 110.73(12) . 6
C32 C31 C32 111.4(2) . 6
N31 C31 C33 105.64(19) . .
C32 C31 C33 109.07(13) . .
C32 C31 C33 109.07(13) 6 .
C31 C33 H33A 109.5 . .
C31 C33 H33B 109.5 . .
H33A C33 H33B 109.5 . .
C31 C33 H33C 109.5 . .
H33A C33 H33C 109.5 . .
H33B C33 H33C 109.5 . .
C21 C22 C23 119.7(2) . .
C21 C22 H22 120.2 . .
C23 C22 H22 120.2 . .
C11 C16 C15 119.6(2) . .
C11 C16 H16 120.2 . .
C15 C16 H16 120.2 . .
C31 C32 H32A 109.5 . .
C31 C32 H32B 109.5 . .
H32A C32 H32B 109.5 . .
C31 C32 H32C 109.5 . .
H32A C32 H32C 109.5 . .
H32B C32 H32C 109.5 . .
C21 C26 C25 121.1(3) . .
C21 C26 H26 119.4 . .
C25 C26 H26 119.4 . .
C15 C14 C13 119.7(2) . .
C15 C14 H14 120.1 . .
C13 C14 H14 120.1 . .
C24 C23 C22 121.9(3) . .
C24 C23 H23 119.1 . .
C22 C23 H23 119.1 . .

loop_
_geom_bond_atom_site_label_1
_geom_bond_atom_site_label_2
_geom_bond_distance
_geom_bond_site_symmetry_2
C15 C14 1.361(4) .
C15 C16 1.379(3) .
C15 H15 0.9300 .
C25 C24 1.348(4) .
C25 C26 1.382(4) .
C25 H25 0.9300 .
O1 C1 1.372(2) .
O1 C2 1.394(2) .
N2 C1 1.274(3) .
N2 N1 1.390(2) .
N1 C2 1.379(3) .
N1 C21 1.414(3) .
C1 C11 1.458(3) .
C2 N31 1.257(3) .
N31 C31 1.473(3) .
C11 C16 1.377(3) .
C11 C12 1.387(3) .
C21 C26 1.354(4) .
C21 C22 1.369(3) .
C24 C23 1.356(4) .
C24 H24 0.9300 .
C12 C13 1.373(3) .
C12 H12 0.9300 .
C13 C14 1.372(4) .
C13 H13 0.9300 .
C31 C32 1.518(2) .
C31 C32 1.518(2) 6
C31 C33 1.529(3) .
C33 H33A 0.9600 .
C33 H33B 0.9600 .
C33 H33C 0.9600 .
C22 C23 1.372(4) .
C22 H22 0.9300 .
C16 H16 0.9300 .
C32 H32A 0.9600 .
C32 H32B 0.9600 .
C32 H32C 0.9600 .
C26 H26 0.9300 .
C14 H14 0.9300 .
C23 H23 0.9300 .
